data_4506853
loop_
_publ_author_name
'Singh, Ruchi'
'Ahmad, Musheer'
'Bharadwaj, Parimal K.'

_publ_section_title
;
 Coordination Polymers of Copper and Zinc Ions with a Linear Linker Having
 Imidazole at Each End and an Azo Moiety in the Middle: Pedal Motion, Gas
 Adsorption, and Emission Studies
;
_journal_issue 10
_journal_name_full 'Crystal Growth &amp; Design'
_journal_page_first 5025
_journal_paper_doi 10.1021/cg300988a
_journal_volume 12
_journal_year 2012
_chemical_formula_moiety 'C48 H56 Cl2 Cu N16 O12'
_chemical_formula_sum 'C48 H56 Cl2 Cu N16 O12'
_chemical_formula_weight 1183.53
_chemical_name_systematic
;
 ?
;
_space_group_IT_number 2
_symmetry_cell_setting triclinic
_symmetry_space_group_name_Hall '-P 1'
_symmetry_space_group_name_H-M 'P -1'
_atom_sites_solution_hydrogens geom
_atom_sites_solution_primary direct
_atom_sites_solution_secondary difmap
_audit_creation_method SHELXL-97
_cell_angle_alpha 77.108(5)
_cell_angle_beta 75.560(2)
_cell_angle_gamma 82.591(5)
_cell_formula_units_Z 1
_cell_length_a 9.281(7)
_cell_length_b 10.472(5)
_cell_length_c 14.731(3)
_cell_measurement_reflns_used 999
_cell_measurement_temperature 100(2)
_cell_measurement_theta_max 25.50
_cell_measurement_theta_min 2.23
_cell_volume 1347.5(12)
_computing_cell_refinement 'SAINT 6.45 ( Bruker, 2003)'
_computing_data_collection 'SMART 5.628 (Bruker, 2003)'
_computing_data_reduction 'SAINT 6.45 ( Bruker, 2003)'
_computing_molecular_graphics 'DIAMOND 3.1e'
_computing_structure_refinement 'SHELXL-97 (Sheldrick, 1997)'
_computing_structure_solution SIR-97
_diffrn_ambient_temperature 100(2)
_diffrn_measured_fraction_theta_full 0.984
_diffrn_measured_fraction_theta_max 0.984
_diffrn_measurement_device_type 'BRUKER SMART APEX'
_diffrn_measurement_method /w-scans
_diffrn_radiation_monochromator graphite
_diffrn_radiation_source 'fine-focus sealed tube'
_diffrn_radiation_type MoK\a
_diffrn_radiation_wavelength 0.71073
_diffrn_reflns_av_R_equivalents 0.0224
_diffrn_reflns_av_sigmaI/netI 0.0506
_diffrn_reflns_limit_h_max 9
_diffrn_reflns_limit_h_min -11
_diffrn_reflns_limit_k_max 12
_diffrn_reflns_limit_k_min -11
_diffrn_reflns_limit_l_max 17
_diffrn_reflns_limit_l_min -14
_diffrn_reflns_number 7337
_diffrn_reflns_theta_full 25.50
_diffrn_reflns_theta_max 25.50
_diffrn_reflns_theta_min 2.23
_exptl_absorpt_coefficient_mu 0.581
_exptl_absorpt_correction_T_max 0.9283
_exptl_absorpt_correction_T_min 0.9077
_exptl_absorpt_correction_type empirical
_exptl_absorpt_process_details sadabs
_exptl_crystal_colour brown
_exptl_crystal_density_diffrn 1.459
_exptl_crystal_density_method 'not measured'
_exptl_crystal_description block
_exptl_crystal_F_000 615
_exptl_crystal_size_max 0.17
_exptl_crystal_size_mid 0.15
_exptl_crystal_size_min 0.13
_refine_diff_density_max 1.974
_refine_diff_density_min -0.767
_refine_diff_density_rms 0.151
_refine_ls_extinction_method none
_refine_ls_goodness_of_fit_ref 1.051
_refine_ls_hydrogen_treatment constr
_refine_ls_matrix_type full
_refine_ls_number_parameters 343
_refine_ls_number_reflns 4937
_refine_ls_number_restraints 2
_refine_ls_restrained_S_all 1.057
_refine_ls_R_factor_all 0.0935
_refine_ls_R_factor_gt 0.0820
_refine_ls_shift/su_max 0.000
_refine_ls_shift/su_mean 0.000
_refine_ls_structure_factor_coef Fsqd
_refine_ls_weighting_details 'calc w=1/[\s^2^(Fo^2^)+(0.1316P)^2^+5.3771P] where P=(Fo^2^+2Fc^2^)/3'
_refine_ls_weighting_scheme calc
_refine_ls_wR_factor_gt 0.2174
_refine_ls_wR_factor_ref 0.2314
_reflns_number_gt 4158
_reflns_number_total 4937
_reflns_threshold_expression >2sigma(I)
_cod_data_source_file cg300988a_si_002.cif
_cod_data_source_block Complex2
_cod_original_cell_volume 1347.5(11)
_cod_original_sg_symbol_H-M p-1
_cod_database_code 4506853

loop_
_symmetry_equiv_pos_as_xyz
'x, y, z'
'-x, -y, -z'

loop_
_atom_site_label
_atom_site_type_symbol
_atom_site_fract_x
_atom_site_fract_y
_atom_site_fract_z
_atom_site_U_iso_or_equiv
_atom_site_adp_type
_atom_site_occupancy
_atom_site_symmetry_multiplicity
_atom_site_calc_flag
_atom_site_refinement_flags
Cu1 Cu 0.5000 0.0000 0.5000 0.0124(3) Uani 1 2 d S
Cl1 Cl 0.36796(16) -0.38868(12) 0.30092(10) 0.0321(4) Uani 1 1 d .
O1 O 0.3638(4) -0.1847(3) 0.5043(2) 0.0213(8) Uani 1 1 d .
O2 O 0.3395(6) -0.2517(4) 0.3004(3) 0.0463(12) Uani 1 1 d .
O3 O 0.2385(5) -0.4563(4) 0.3523(4) 0.0502(12) Uani 1 1 d .
O4 O 0.4052(7) -0.4100(6) 0.2056(4) 0.0713(17) Uani 1 1 d .
O5 O 0.4878(6) -0.4371(5) 0.3477(4) 0.0598(14) Uani 1 1 d .
O6 O 0.6101(6) 0.0152(6) 0.1419(4) 0.0636(15) Uani 1 1 d .
N1 N 0.6696(4) -0.0660(4) 0.4026(3) 0.0143(8) Uani 1 1 d .
N2 N 0.8133(4) -0.1673(4) 0.2930(3) 0.0169(8) Uani 1 1 d .
N3 N 1.0457(6) -0.4947(6) 0.0195(5) 0.0506(15) Uani 1 1 d .
N4 N 0.3954(4) 0.0976(4) 0.3980(3) 0.0138(8) Uani 1 1 d .
N5 N 0.2774(4) 0.1415(4) 0.2810(3) 0.0158(8) Uani 1 1 d .
N6 N -0.0180(5) 0.0536(4) 0.0141(3) 0.0217(9) Uani 1 1 d .
N7 N 0.5884(13) 0.2284(12) 0.1037(9) 0.118(4) Uiso 1 1 d D
N8 N 0.1935(5) -0.3363(5) 0.5469(3) 0.0331(11) Uani 1 1 d .
C1 C 0.6737(5) -0.1496(4) 0.3467(3) 0.0172(9) Uani 1 1 d .
H1 H 0.5919 -0.1907 0.3446 0.021 Uiso 1 1 calc R
C2 C 0.8117(6) -0.0287(5) 0.3841(4) 0.0223(10) Uani 1 1 d .
H2 H 0.8418 0.0298 0.4135 0.027 Uiso 1 1 calc R
C3 C 0.9020(6) -0.0899(5) 0.3165(4) 0.0229(11) Uani 1 1 d .
H3 H 1.0034 -0.0813 0.2912 0.027 Uiso 1 1 calc R
C4 C 0.8627(6) -0.2491(5) 0.2237(3) 0.0232(11) Uani 1 1 d .
C5 C 0.7655(8) -0.2731(6) 0.1728(4) 0.0352(14) Uani 1 1 d .
H5 H 0.6680 -0.2353 0.1821 0.042 Uiso 1 1 calc R
C6 C 0.8182(10) -0.3558(7) 0.1070(5) 0.052(2) Uani 1 1 d .
H6 H 0.7544 -0.3755 0.0733 0.062 Uiso 1 1 calc R
C7 C 0.9655(9) -0.4086(6) 0.0919(4) 0.0441(17) Uani 1 1 d .
C8 C 1.0601(8) -0.3835(6) 0.1423(4) 0.0391(15) Uani 1 1 d .
H8 H 1.1582 -0.4200 0.1322 0.047 Uiso 1 1 calc R
C9 C 1.0088(7) -0.3033(5) 0.2089(4) 0.0317(13) Uani 1 1 d .
H9 H 1.0726 -0.2858 0.2436 0.038 Uiso 1 1 calc R
C10 C 0.3437(5) 0.0469(4) 0.3392(3) 0.0157(9) Uani 1 1 d .
H10 H 0.3517 -0.0422 0.3381 0.019 Uiso 1 1 calc R
C11 C 0.3608(5) 0.2315(5) 0.3760(4) 0.0192(10) Uani 1 1 d .
H11 H 0.3838 0.2926 0.4063 0.023 Uiso 1 1 calc R
C12 C 0.2886(5) 0.2606(5) 0.3043(4) 0.0197(10) Uani 1 1 d .
H12 H 0.2536 0.3435 0.2762 0.024 Uiso 1 1 calc R
C13 C 0.2064(5) 0.1207(5) 0.2101(3) 0.0167(9) Uani 1 1 d .
C14 C 0.0856(6) 0.2041(5) 0.1886(4) 0.0224(11) Uani 1 1 d .
H14 H 0.0517 0.2753 0.2185 0.027 Uiso 1 1 calc R
C15 C 0.0162(6) 0.1795(5) 0.1216(4) 0.0240(11) Uani 1 1 d .
H15 H -0.0636 0.2356 0.1053 0.029 Uiso 1 1 calc R
C16 C 0.0659(5) 0.0715(5) 0.0789(3) 0.0203(10) Uani 1 1 d .
C17 C 0.1882(6) -0.0096(5) 0.0992(3) 0.0221(11) Uani 1 1 d .
H17 H 0.2218 -0.0806 0.0691 0.027 Uiso 1 1 calc R
C18 C 0.2610(5) 0.0151(5) 0.1647(3) 0.0205(10) Uani 1 1 d .
H18 H 0.3446 -0.0379 0.1779 0.025 Uiso 1 1 calc R
C19 C 0.3258(6) -0.2956(5) 0.5395(4) 0.0233(11) Uani 1 1 d .
H19 H 0.3960 -0.3569 0.5632 0.028 Uiso 1 1 calc R
C20 C 0.0809(7) -0.2530(7) 0.5044(5) 0.0401(15) Uani 1 1 d .
H20A H -0.0069 -0.2996 0.5174 0.060 Uiso 1 1 calc R
H20B H 0.1185 -0.2289 0.4365 0.060 Uiso 1 1 calc R
H20C H 0.0564 -0.1752 0.5311 0.060 Uiso 1 1 calc R
C21 C 0.1591(10) -0.4718(8) 0.5889(6) 0.068(3) Uani 1 1 d .
H21A H 0.0582 -0.4822 0.5879 0.102 Uiso 1 1 calc R
H21B H 0.1701 -0.4927 0.6538 0.102 Uiso 1 1 calc R
H21C H 0.2262 -0.5297 0.5527 0.102 Uiso 1 1 calc R
C22 C 0.6290(9) 0.1158(8) 0.1548(8) 0.077(3) Uani 1 1 d .
H22 H 0.6753 0.1174 0.2037 0.092 Uiso 1 1 calc R
C23 C 0.515(2) 0.2299(18) 0.0264(12) 0.152(6) Uiso 1 1 d D
H23A H 0.4929 0.3192 -0.0038 0.228 Uiso 1 1 calc R
H23B H 0.4232 0.1874 0.0521 0.228 Uiso 1 1 calc R
H23C H 0.5790 0.1842 -0.0200 0.228 Uiso 1 1 calc R
C24 C 0.626(3) 0.342(2) 0.1309(17) 0.215(10) Uiso 1 1 d D
H24A H 0.5939 0.4207 0.0905 0.323 Uiso 1 1 calc R
H24B H 0.7318 0.3388 0.1239 0.323 Uiso 1 1 calc R
H24C H 0.5764 0.3433 0.1963 0.323 Uiso 1 1 calc R

loop_
_atom_site_aniso_label
_atom_site_aniso_U_11
_atom_site_aniso_U_22
_atom_site_aniso_U_33
_atom_site_aniso_U_23
_atom_site_aniso_U_13
_atom_site_aniso_U_12
Cu1 0.0135(4) 0.0144(4) 0.0112(4) -0.0056(3) -0.0047(3) 0.0015(3)
Cl1 0.0420(8) 0.0210(7) 0.0405(8) -0.0105(6) -0.0197(6) -0.0004(5)
O1 0.0252(18) 0.0197(18) 0.0230(18) -0.0073(14) -0.0086(15) -0.0050(14)
O2 0.074(3) 0.023(2) 0.046(3) -0.0092(19) -0.019(2) -0.005(2)
O3 0.050(3) 0.033(2) 0.074(3) -0.015(2) -0.020(3) -0.010(2)
O4 0.088(4) 0.082(4) 0.059(4) -0.048(3) -0.012(3) -0.010(3)
O5 0.046(3) 0.053(3) 0.079(4) 0.005(3) -0.030(3) 0.002(2)
O6 0.037(3) 0.068(4) 0.068(4) 0.007(3) -0.003(2) 0.006(3)
N1 0.0158(19) 0.0141(18) 0.0137(19) -0.0049(15) -0.0048(15) 0.0027(15)
N2 0.022(2) 0.0150(19) 0.0136(19) -0.0063(15) -0.0026(16) 0.0022(16)
N3 0.041(3) 0.039(3) 0.069(4) 0.013(3) -0.024(3) -0.012(3)
N4 0.0148(19) 0.0144(18) 0.0137(19) -0.0031(15) -0.0060(15) -0.0010(15)
N5 0.018(2) 0.0167(19) 0.0142(19) -0.0027(15) -0.0053(16) -0.0049(15)
N6 0.022(2) 0.028(2) 0.017(2) -0.0012(17) -0.0082(17) -0.0076(18)
N8 0.031(3) 0.038(3) 0.028(3) 0.007(2) -0.008(2) -0.016(2)
C1 0.020(2) 0.014(2) 0.019(2) -0.0056(18) -0.0078(19) 0.0030(18)
C2 0.021(2) 0.025(3) 0.025(3) -0.012(2) -0.006(2) -0.005(2)
C3 0.016(2) 0.028(3) 0.025(3) -0.010(2) 0.000(2) -0.004(2)
C4 0.039(3) 0.016(2) 0.012(2) -0.0039(19) 0.000(2) -0.002(2)
C5 0.052(4) 0.033(3) 0.024(3) -0.013(2) -0.009(3) -0.003(3)
C6 0.097(6) 0.043(4) 0.026(3) -0.016(3) -0.017(4) -0.022(4)
C7 0.070(5) 0.021(3) 0.026(3) -0.008(2) 0.017(3) 0.002(3)
C8 0.056(4) 0.023(3) 0.027(3) -0.006(2) 0.009(3) 0.003(3)
C9 0.044(3) 0.023(3) 0.022(3) -0.006(2) 0.003(2) 0.005(2)
C10 0.019(2) 0.013(2) 0.015(2) -0.0039(17) -0.0061(18) 0.0021(18)
C11 0.022(2) 0.014(2) 0.026(3) -0.0085(19) -0.009(2) -0.0003(18)
C12 0.021(2) 0.015(2) 0.025(3) -0.0038(19) -0.008(2) -0.0017(18)
C13 0.017(2) 0.021(2) 0.012(2) -0.0001(18) -0.0044(18) -0.0059(18)
C14 0.027(3) 0.020(2) 0.025(3) -0.007(2) -0.012(2) 0.000(2)
C15 0.025(3) 0.022(2) 0.027(3) -0.002(2) -0.014(2) 0.002(2)
C16 0.022(2) 0.026(3) 0.013(2) -0.0004(19) -0.0066(19) -0.007(2)
C17 0.023(3) 0.030(3) 0.017(2) -0.010(2) -0.004(2) -0.003(2)
C18 0.019(2) 0.028(3) 0.019(2) -0.008(2) -0.009(2) 0.000(2)
C19 0.024(3) 0.022(3) 0.024(3) -0.001(2) -0.009(2) -0.004(2)
C20 0.025(3) 0.048(4) 0.049(4) -0.008(3) -0.014(3) -0.003(3)
C21 0.076(6) 0.049(4) 0.080(6) 0.032(4) -0.043(5) -0.041(4)
C22 0.045(4) 0.038(4) 0.103(7) 0.009(4) 0.044(5) -0.003(3)

loop_
_atom_type_symbol
_atom_type_description
_atom_type_scat_dispersion_real
_atom_type_scat_dispersion_imag
_atom_type_scat_source
C C 0.0033 0.0016 'International Tables Vol C Tables 4.2.6.8 and 6.1.1.4'
H H 0.0000 0.0000 'International Tables Vol C Tables 4.2.6.8 and 6.1.1.4'
N N 0.0061 0.0033 'International Tables Vol C Tables 4.2.6.8 and 6.1.1.4'
O O 0.0106 0.0060 'International Tables Vol C Tables 4.2.6.8 and 6.1.1.4'
Cl Cl 0.1484 0.1585 'International Tables Vol C Tables 4.2.6.8 and 6.1.1.4'
Cu Cu 0.3201 1.2651 'International Tables Vol C Tables 4.2.6.8 and 6.1.1.4'

loop_
_geom_angle_atom_site_label_1
_geom_angle_atom_site_label_2
_geom_angle_atom_site_label_3
_geom_angle
_geom_angle_site_symmetry_1
_geom_angle_site_symmetry_3
N4 Cu1 N4 180.00(14) 2_656 .
N4 Cu1 N1 88.24(15) 2_656 .
N4 Cu1 N1 91.76(15) . .
N4 Cu1 N1 91.76(15) 2_656 2_656
N4 Cu1 N1 88.24(15) . 2_656
N1 Cu1 N1 180.00(18) . 2_656
N4 Cu1 O1 94.14(13) 2_656 .
N4 Cu1 O1 85.86(13) . .
N1 Cu1 O1 89.27(14) . .
N1 Cu1 O1 90.73(14) 2_656 .
N4 Cu1 O1 85.86(13) 2_656 2_656
N4 Cu1 O1 94.14(13) . 2_656
N1 Cu1 O1 90.73(14) . 2_656
N1 Cu1 O1 89.27(14) 2_656 2_656
O1 Cu1 O1 180.00(8) . 2_656
O4 Cl1 O2 109.8(3) . .
O4 Cl1 O3 108.6(3) . .
O2 Cl1 O3 110.3(3) . .
O4 Cl1 O5 111.0(4) . .
O2 Cl1 O5 108.0(3) . .
O3 Cl1 O5 109.1(3) . .
C19 O1 Cu1 151.2(3) . .
C1 N1 C2 106.2(4) . .
C1 N1 Cu1 130.8(3) . .
C2 N1 Cu1 123.0(3) . .
C1 N2 C3 107.1(4) . .
C1 N2 C4 127.6(4) . .
C3 N2 C4 125.2(4) . .
N3 N3 C7 103.9(8) 2_745 .
C10 N4 C11 105.9(4) . .
C10 N4 Cu1 127.1(3) . .
C11 N4 Cu1 127.0(3) . .
C10 N5 C12 107.2(4) . .
C10 N5 C13 125.8(4) . .
C12 N5 C13 127.1(4) . .
N6 N6 C16 113.2(5) 2 .
C22 N7 C24 113.9(14) . .
C22 N7 C23 120.0(14) . .
C24 N7 C23 126.1(15) . .
C19 N8 C20 121.7(5) . .
C19 N8 C21 121.8(5) . .
C20 N8 C21 116.2(5) . .
N1 C1 N2 110.7(4) . .
N1 C1 H1 124.6 . .
N2 C1 H1 124.6 . .
C3 C2 N1 109.8(4) . .
C3 C2 H2 125.1 . .
N1 C2 H2 125.1 . .
C2 C3 N2 106.1(4) . .
C2 C3 H3 127.0 . .
N2 C3 H3 127.0 . .
C5 C4 C9 121.2(5) . .
C5 C4 N2 120.2(5) . .
C9 C4 N2 118.6(5) . .
C4 C5 C6 118.1(6) . .
C4 C5 H5 120.9 . .
C6 C5 H5 120.9 . .
C7 C6 C5 120.3(7) . .
C7 C6 H6 119.8 . .
C5 C6 H6 119.8 . .
C8 C7 C6 120.8(5) . .
C8 C7 N3 111.2(6) . .
C6 C7 N3 127.9(7) . .
C7 C8 C9 119.5(6) . .
C7 C8 H8 120.2 . .
C9 C8 H8 120.2 . .
C4 C9 C8 120.0(6) . .
C4 C9 H9 120.0 . .
C8 C9 H9 120.0 . .
N4 C10 N5 111.0(4) . .
N4 C10 H10 124.5 . .
N5 C10 H10 124.5 . .
C12 C11 N4 110.0(4) . .
C12 C11 H11 125.0 . .
N4 C11 H11 125.0 . .
C11 C12 N5 105.9(4) . .
C11 C12 H12 127.1 . .
N5 C12 H12 127.1 . .
C14 C13 C18 121.5(4) . .
C14 C13 N5 120.0(4) . .
C18 C13 N5 118.5(4) . .
C13 C14 C15 118.8(5) . .
C13 C14 H14 120.6 . .
C15 C14 H14 120.6 . .
C16 C15 C14 120.1(5) . .
C16 C15 H15 119.9 . .
C14 C15 H15 119.9 . .
C17 C16 C15 120.7(4) . .
C17 C16 N6 124.3(5) . .
C15 C16 N6 115.0(4) . .
C16 C17 C18 119.9(5) . .
C16 C17 H17 120.0 . .
C18 C17 H17 120.0 . .
C17 C18 C13 118.9(5) . .
C17 C18 H18 120.6 . .
C13 C18 H18 120.6 . .
O1 C19 N8 125.7(5) . .
O1 C19 H19 117.1 . .
N8 C19 H19 117.1 . .
N8 C20 H20A 109.5 . .
N8 C20 H20B 109.5 . .
H20A C20 H20B 109.5 . .
N8 C20 H20C 109.5 . .
H20A C20 H20C 109.5 . .
H20B C20 H20C 109.5 . .
N8 C21 H21A 109.5 . .
N8 C21 H21B 109.5 . .
H21A C21 H21B 109.5 . .
N8 C21 H21C 109.5 . .
H21A C21 H21C 109.5 . .
H21B C21 H21C 109.5 . .
O6 C22 N7 123.2(13) . .
O6 C22 H22 118.4 . .
N7 C22 H22 118.4 . .
N7 C23 H23A 109.5 . .
N7 C23 H23B 109.5 . .
H23A C23 H23B 109.5 . .
N7 C23 H23C 109.5 . .
H23A C23 H23C 109.5 . .
H23B C23 H23C 109.5 . .
N7 C24 H24A 109.5 . .
N7 C24 H24B 109.5 . .
H24A C24 H24B 109.5 . .
N7 C24 H24C 109.5 . .
H24A C24 H24C 109.5 . .
H24B C24 H24C 109.5 . .

loop_
_geom_bond_atom_site_label_1
_geom_bond_atom_site_label_2
_geom_bond_distance
_geom_bond_site_symmetry_2
Cu1 N4 2.008(4) 2_656
Cu1 N4 2.008(4) .
Cu1 N1 2.012(4) .
Cu1 N1 2.012(4) 2_656
Cu1 O1 2.425(3) .
Cu1 O1 2.425(3) 2_656
Cl1 O4 1.421(5) .
Cl1 O2 1.423(4) .
Cl1 O3 1.430(5) .
Cl1 O5 1.432(5) .
O1 C19 1.220(6) .
O6 C22 1.153(11) .
N1 C1 1.320(6) .
N1 C2 1.368(6) .
N2 C1 1.353(6) .
N2 C3 1.377(6) .
N2 C4 1.429(6) .
N3 N3 1.164(11) 2_745
N3 C7 1.538(9) .
N4 C10 1.319(6) .
N4 C11 1.381(6) .
N5 C10 1.350(6) .
N5 C12 1.388(6) .
N5 C13 1.433(6) .
N6 N6 1.259(9) 2
N6 C16 1.429(6) .
N7 C22 1.315(13) .
N7 C24 1.447(16) .
N7 C23 1.465(14) .
N8 C19 1.323(7) .
N8 C20 1.446(7) .
N8 C21 1.457(8) .
C1 H1 0.9300 .
C2 C3 1.353(7) .
C2 H2 0.9300 .
C3 H3 0.9300 .
C4 C5 1.384(8) .
C4 C9 1.385(8) .
C5 C6 1.399(8) .
C5 H5 0.9300 .
C6 C7 1.390(11) .
C6 H6 0.9300 .
C7 C8 1.366(10) .
C8 C9 1.388(8) .
C8 H8 0.9300 .
C9 H9 0.9300 .
C10 H10 0.9300 .
C11 C12 1.347(7) .
C11 H11 0.9300 .
C12 H12 0.9300 .
C13 C14 1.386(7) .
C13 C18 1.394(7) .
C14 C15 1.388(7) .
C14 H14 0.9300 .
C15 C16 1.388(7) .
C15 H15 0.9300 .
C16 C17 1.381(7) .
C17 C18 1.391(7) .
C17 H17 0.9300 .
C18 H18 0.9300 .
C19 H19 0.9300 .
C20 H20A 0.9600 .
C20 H20B 0.9600 .
C20 H20C 0.9600 .
C21 H21A 0.9600 .
C21 H21B 0.9600 .
C21 H21C 0.9600 .
C22 H22 0.9300 .
C23 H23A 0.9600 .
C23 H23B 0.9600 .
C23 H23C 0.9600 .
C24 H24A 0.9600 .
C24 H24B 0.9600 .
C24 H24C 0.9600 .

loop_
_geom_torsion_atom_site_label_1
_geom_torsion_atom_site_label_2
_geom_torsion_atom_site_label_3
_geom_torsion_atom_site_label_4
_geom_torsion
_geom_torsion_site_symmetry_1
N4 Cu1 O1 C19 7.0(7) 2_656
N4 Cu1 O1 C19 -173.0(7) .
N1 Cu1 O1 C19 95.2(7) .
N1 Cu1 O1 C19 -84.8(7) 2_656
O1 Cu1 O1 C19 92(100) 2_656
N4 Cu1 N1 C1 112.4(4) 2_656
N4 Cu1 N1 C1 -67.6(4) .
N1 Cu1 N1 C1 -165(100) 2_656
O1 Cu1 N1 C1 18.2(4) .
O1 Cu1 N1 C1 -161.8(4) 2_656
N4 Cu1 N1 C2 -66.4(4) 2_656
N4 Cu1 N1 C2 113.6(4) .
N1 Cu1 N1 C2 16(100) 2_656
O1 Cu1 N1 C2 -160.6(4) .
O1 Cu1 N1 C2 19.4(4) 2_656
N4 Cu1 N4 C10 59(100) 2_656
N1 Cu1 N4 C10 62.6(4) .
N1 Cu1 N4 C10 -117.4(4) 2_656
O1 Cu1 N4 C10 -26.5(4) .
O1 Cu1 N4 C10 153.5(4) 2_656
N4 Cu1 N4 C11 -122(100) 2_656
N1 Cu1 N4 C11 -118.5(4) .
N1 Cu1 N4 C11 61.5(4) 2_656
O1 Cu1 N4 C11 152.4(4) .
O1 Cu1 N4 C11 -27.6(4) 2_656
C2 N1 C1 N2 0.0(5) .
Cu1 N1 C1 N2 -178.9(3) .
C3 N2 C1 N1 -0.1(5) .
C4 N2 C1 N1 -179.6(4) .
C1 N1 C2 C3 0.1(6) .
Cu1 N1 C2 C3 179.2(3) .
N1 C2 C3 N2 -0.2(6) .
C1 N2 C3 C2 0.2(5) .
C4 N2 C3 C2 179.7(4) .
C1 N2 C4 C5 29.8(7) .
C3 N2 C4 C5 -149.6(5) .
C1 N2 C4 C9 -150.2(5) .
C3 N2 C4 C9 30.4(7) .
C9 C4 C5 C6 1.2(9) .
N2 C4 C5 C6 -178.8(5) .
C4 C5 C6 C7 -1.9(9) .
C5 C6 C7 C8 1.6(10) .
C5 C6 C7 N3 -176.5(6) .
N3 N3 C7 C8 -178.3(7) 2_745
N3 N3 C7 C6 -0.1(10) 2_745
C6 C7 C8 C9 -0.7(9) .
N3 C7 C8 C9 177.8(5) .
C5 C4 C9 C8 -0.2(8) .
N2 C4 C9 C8 179.8(5) .
C7 C8 C9 C4 0.0(9) .
C11 N4 C10 N5 -0.1(5) .
Cu1 N4 C10 N5 178.9(3) .
C12 N5 C10 N4 0.3(5) .
C13 N5 C10 N4 -178.5(4) .
C10 N4 C11 C12 0.0(5) .
Cu1 N4 C11 C12 -179.1(3) .
N4 C11 C12 N5 0.2(5) .
C10 N5 C12 C11 -0.3(5) .
C13 N5 C12 C11 178.4(4) .
C10 N5 C13 C14 148.3(5) .
C12 N5 C13 C14 -30.2(7) .
C10 N5 C13 C18 -31.3(7) .
C12 N5 C13 C18 150.2(5) .
C18 C13 C14 C15 1.3(8) .
N5 C13 C14 C15 -178.2(4) .
C13 C14 C15 C16 1.3(8) .
C14 C15 C16 C17 -2.7(8) .
C14 C15 C16 N6 177.6(5) .
N6 N6 C16 C17 8.8(8) 2
N6 N6 C16 C15 -171.6(5) 2
C15 C16 C17 C18 1.4(8) .
N6 C16 C17 C18 -179.0(5) .
C16 C17 C18 C13 1.2(7) .
C14 C13 C18 C17 -2.6(7) .
N5 C13 C18 C17 176.9(4) .
Cu1 O1 C19 N8 143.9(5) .
C20 N8 C19 O1 5.9(9) .
C21 N8 C19 O1 179.0(6) .
C24 N7 C22 O6 -178.8(13) .
C23 N7 C22 O6 0.3(17) .
